data_4115561
loop_
_publ_author_name
'John A. Ewen'
'Michael J. Elder'
'Robert L. Jones'
'Arnold L. Rheingold'
'Louise M. Liable-Sands'
'Roger D. Sommer'

_publ_section_title
;
 Chiral Ansa Metallocenes with Cp Ring-Fused to Thiophenes and Pyrroles:
 Syntheses, Crystal Structures, and Isotactic Polypropylene Catalysts
;
_journal_name_full 'Journal of the American Chemical Society'
_journal_page_first 4763
_journal_page_last 4773
_journal_paper_doi 10.1021/ja004266h
_journal_volume 123
_journal_year 2001
_chemical_formula_sum 'C33.5 H32 Cl3 N Si Zr'
_chemical_formula_weight 674.26
_chemical_name_systematic
;
 ?
;
_space_group_IT_number 15
_symmetry_cell_setting monoclinic
_symmetry_space_group_name_Hall '-I 2ya'
_symmetry_space_group_name_H-M 'I 1 2/a 1'
_atom_sites_solution_hydrogens geom
_atom_sites_solution_primary direct
_atom_sites_solution_secondary difmap
_audit_creation_method SHELXL-97
_cell_angle_alpha 90.00
_cell_angle_beta 91.6470(2)
_cell_angle_gamma 90.00
_cell_formula_units_Z 8
_cell_length_a 13.7403(2)
_cell_length_b 17.3226(2)
_cell_length_c 26.3308(3)
_cell_measurement_temperature 173(2)
_cell_measurement_theta_max 28.0
_cell_measurement_theta_min 2.0
_cell_volume 6264.61(14)
_computing_cell_refinement 'Bruker SMART'
_computing_data_collection 'Bruker SMART'
_computing_data_reduction 'Bruker SHELXTL'
_computing_molecular_graphics 'Bruker SHELXTL'
_computing_publication_material 'Bruker SHELXTL'
_computing_structure_refinement 'SHELXL-97 (Sheldrick, 1997)'
_computing_structure_solution 'SHELXS-97 (Sheldrick, 1990)'
_diffrn_ambient_temperature 173(2)
_diffrn_measured_fraction_theta_full 0.963
_diffrn_measured_fraction_theta_max 0.963
_diffrn_measurement_device_type 'CCD area detector'
_diffrn_measurement_method 'phi and omega scans'
_diffrn_radiation_monochromator graphite
_diffrn_radiation_source 'fine-focus sealed tube'
_diffrn_radiation_type MoK\a
_diffrn_radiation_wavelength 0.71073
_diffrn_reflns_av_R_equivalents 0.0354
_diffrn_reflns_av_sigmaI/netI 0.0366
_diffrn_reflns_limit_h_max 15
_diffrn_reflns_limit_h_min -16
_diffrn_reflns_limit_k_max 20
_diffrn_reflns_limit_k_min -20
_diffrn_reflns_limit_l_max 31
_diffrn_reflns_limit_l_min -24
_diffrn_reflns_number 11774
_diffrn_reflns_theta_full 25.00
_diffrn_reflns_theta_max 25.00
_diffrn_reflns_theta_min 1.55
_exptl_absorpt_coefficient_mu 0.669
_exptl_absorpt_correction_type 'empirical from SADABS'
_exptl_crystal_colour Yellow
_exptl_crystal_density_diffrn 1.430
_exptl_crystal_description Blade
_exptl_crystal_F_000 2760
_exptl_crystal_size_max 0.40
_exptl_crystal_size_mid 0.30
_exptl_crystal_size_min 0.10
_refine_diff_density_max 0.797
_refine_diff_density_min -0.378
_refine_diff_density_rms 0.074
_refine_ls_extinction_method none
_refine_ls_goodness_of_fit_ref 1.162
_refine_ls_hydrogen_treatment mixed
_refine_ls_matrix_type full
_refine_ls_number_parameters 343
_refine_ls_number_reflns 5337
_refine_ls_number_restraints 0
_refine_ls_restrained_S_all 1.162
_refine_ls_R_factor_all 0.0544
_refine_ls_R_factor_gt 0.0455
_refine_ls_shift/su_max 0.015
_refine_ls_shift/su_mean 0.002
_refine_ls_structure_factor_coef Fsqd
_refine_ls_weighting_details 'calc w=1/[\s^2^(Fo^2^)+(0.1000P)^2^+0.0000P] where P=(Fo^2^+2Fc^2^)/3'
_refine_ls_weighting_scheme calc
_refine_ls_wR_factor_gt 0.1408
_refine_ls_wR_factor_ref 0.1505
_reflns_number_gt 4705
_reflns_number_total 5337
_reflns_threshold_expression >2sigma(I)
_cod_data_source_file ja004266h_4.cif
_cod_data_source_block hmnty1
_cod_original_cell_volume 6264.61(8)
_cod_original_formula_sum 'C33.50 H32 Cl3 N Si Zr'
_cod_database_code 4115561

loop_
_symmetry_equiv_pos_as_xyz
'x, y, z'
'-x+1/2, y, -z'
'x+1/2, y+1/2, z+1/2'
'-x+1, y+1/2, -z+1/2'
'-x, -y, -z'
'x-1/2, -y, z'
'-x+1/2, -y+1/2, -z+1/2'
'x, -y+1/2, z+1/2'

loop_
_atom_site_label
_atom_site_type_symbol
_atom_site_fract_x
_atom_site_fract_y
_atom_site_fract_z
_atom_site_U_iso_or_equiv
_atom_site_adp_type
_atom_site_occupancy
_atom_site_symmetry_multiplicity
_atom_site_calc_flag
_atom_site_refinement_flags
Zr1 Zr 0.04034(2) 0.24001(2) 0.382986(12) 0.02411(15) Uani 1 1 d .
Cl1 Cl 0.04599(7) 0.27780(6) 0.47223(4) 0.0373(3) Uani 1 1 d .
Cl2 Cl -0.10535(6) 0.30763(6) 0.35520(4) 0.0347(2) Uani 1 1 d .
Si1 Si 0.20092(6) 0.12426(6) 0.33159(4) 0.0284(3) Uani 1 1 d .
N1 N -0.1769(2) 0.13211(18) 0.34914(12) 0.0298(7) Uani 1 1 d .
C1 C -0.1628(3) 0.1315(2) 0.29631(15) 0.0347(9) Uani 1 1 d .
C2 C -0.0634(3) 0.1238(2) 0.28685(15) 0.0335(8) Uani 1 1 d .
H2A H -0.0349 0.1218 0.2544 0.040 Uiso 1 1 calc R
C3 C -0.0130(2) 0.1194(2) 0.33498(13) 0.0252(7) Uani 1 1 d .
C4 C 0.0801(2) 0.1058(2) 0.36149(14) 0.0271(8) Uani 1 1 d .
C5 C 0.0581(3) 0.1041(2) 0.41450(14) 0.0287(8) Uani 1 1 d .
C6 C -0.0433(2) 0.1190(2) 0.42078(14) 0.0296(8) Uani 1 1 d .
H6A H -0.0788 0.1166 0.4533 0.036 Uiso 1 1 calc R
C7 C -0.0851(2) 0.1253(2) 0.37217(14) 0.0268(8) Uani 1 1 d .
C8 C -0.2446(3) 0.1443(3) 0.25945(17) 0.0430(10) Uani 1 1 d .
H8A H -0.2206 0.1415 0.2248 0.065 Uiso 1 1 calc R
H8B H -0.2730 0.1954 0.2652 0.065 Uiso 1 1 calc R
H8C H -0.2944 0.1045 0.2640 0.065 Uiso 1 1 calc R
C9 C 0.1275(3) 0.0848(3) 0.45819(16) 0.0392(9) Uani 1 1 d .
H9A H 0.1248 0.0293 0.4652 0.059 Uiso 1 1 calc R
H9B H 0.1089 0.1136 0.4884 0.059 Uiso 1 1 calc R
H9C H 0.1939 0.0991 0.4493 0.059 Uiso 1 1 calc R
C10 C -0.3440(3) 0.0899(2) 0.36235(16) 0.0351(9) Uani 1 1 d .
H10A H -0.3394 0.0549 0.3348 0.042 Uiso 1 1 calc R
C11 C -0.4290(3) 0.0947(3) 0.38938(17) 0.0410(10) Uani 1 1 d .
H11A H -0.4829 0.0628 0.3801 0.049 Uiso 1 1 calc R
C12 C -0.4363(3) 0.1453(3) 0.42956(18) 0.0420(10) Uani 1 1 d .
H12A H -0.4951 0.1485 0.4475 0.050 Uiso 1 1 calc R
C13 C -0.3576(3) 0.1914(3) 0.44370(16) 0.0416(10) Uani 1 1 d .
H13A H -0.3622 0.2256 0.4718 0.050 Uiso 1 1 calc R
C14 C -0.2720(3) 0.1877(2) 0.41683(15) 0.0341(9) Uani 1 1 d .
H14A H -0.2183 0.2197 0.4263 0.041 Uiso 1 1 calc R
C15 C -0.2654(3) 0.1371(2) 0.37607(14) 0.0292(8) Uani 1 1 d .
C16 C 0.2019(3) 0.0885(2) 0.26491(15) 0.0371(9) Uani 1 1 d .
H16A H 0.2656 0.0987 0.2506 0.056 Uiso 1 1 calc R
H16B H 0.1512 0.1150 0.2446 0.056 Uiso 1 1 calc R
H16C H 0.1893 0.0328 0.2645 0.056 Uiso 1 1 calc R
C17 C 0.3090(3) 0.0815(3) 0.36574(18) 0.0407(10) Uani 1 1 d .
H17A H 0.3681 0.0941 0.3475 0.061 Uiso 1 1 calc R
H17B H 0.3015 0.0253 0.3674 0.061 Uiso 1 1 calc R
H17C H 0.3142 0.1026 0.4002 0.061 Uiso 1 1 calc R
C18 C 0.1938(2) 0.2322(2) 0.33659(14) 0.0268(8) Uani 1 1 d .
C19 C 0.2171(2) 0.2785(2) 0.38130(15) 0.0316(8) Uani 1 1 d .
C20 C 0.1681(2) 0.3498(2) 0.37785(15) 0.0294(8) Uani 1 1 d .
H20A H 0.1758 0.3933 0.4026 0.035 Uiso 1 1 calc R
C21 C 0.1182(2) 0.3542(2) 0.32989(14) 0.0274(8) Uani 1 1 d .
C22 C 0.0643(2) 0.4140(2) 0.30565(14) 0.0298(8) Uani 1 1 d .
C23 C 0.0216(3) 0.3990(2) 0.25852(15) 0.0358(9) Uani 1 1 d .
H23A H -0.0156 0.4383 0.2419 0.043 Uiso 1 1 calc R
C24 C 0.0320(3) 0.3263(2) 0.23431(15) 0.0376(9) Uani 1 1 d .
H24A H 0.0003 0.3177 0.2023 0.045 Uiso 1 1 calc R
C25 C 0.0864(3) 0.2685(2) 0.25596(15) 0.0338(9) Uani 1 1 d .
H25A H 0.0939 0.2207 0.2388 0.041 Uiso 1 1 calc R
C26 C 0.1315(2) 0.2807(2) 0.30446(14) 0.0290(8) Uani 1 1 d .
C27 C 0.2855(3) 0.2573(2) 0.42555(17) 0.0370(9) Uani 1 1 d .
H27A H 0.3511 0.2764 0.4189 0.056 Uiso 1 1 calc R
H27B H 0.2873 0.2011 0.4295 0.056 Uiso 1 1 calc R
H27C H 0.2623 0.2809 0.4568 0.056 Uiso 1 1 calc R
C28 C 0.1329(3) 0.5327(3) 0.34942(17) 0.0426(10) Uani 1 1 d .
H28A H 0.1961 0.5108 0.3475 0.051 Uiso 1 1 calc R
C29 C 0.1226(4) 0.6045(3) 0.3706(2) 0.0553(12) Uani 1 1 d .
H29A H 0.1782 0.6320 0.3831 0.066 Uiso 1 1 calc R
C30 C 0.0291(4) 0.6373(3) 0.3737(2) 0.0552(13) Uani 1 1 d .
H30A H 0.0212 0.6869 0.3884 0.066 Uiso 1 1 calc R
C31 C -0.0506(3) 0.5967(3) 0.3554(2) 0.0553(12) Uani 1 1 d .
H31A H -0.1137 0.6190 0.3572 0.066 Uiso 1 1 calc R
C32 C -0.0401(3) 0.5233(3) 0.33421(16) 0.0403(9) Uani 1 1 d .
H32A H -0.0959 0.4955 0.3223 0.048 Uiso 1 1 calc R
C33 C 0.0521(3) 0.4907(2) 0.33051(14) 0.0300(8) Uani 1 1 d .

loop_
_atom_site_aniso_label
_atom_site_aniso_U_11
_atom_site_aniso_U_22
_atom_site_aniso_U_33
_atom_site_aniso_U_23
_atom_site_aniso_U_13
_atom_site_aniso_U_12
Zr1 0.0157(2) 0.0270(2) 0.0297(2) 0.00164(13) 0.00090(15) -0.00193(12)
Cl1 0.0368(5) 0.0422(6) 0.0330(5) -0.0039(4) 0.0016(4) -0.0070(4)
Cl2 0.0199(4) 0.0377(6) 0.0466(6) 0.0069(4) 0.0008(4) 0.0033(3)
Si1 0.0147(4) 0.0309(6) 0.0398(6) 0.0018(4) 0.0018(4) 0.0012(4)
N1 0.0192(14) 0.0349(18) 0.0355(17) -0.0004(13) 0.0036(12) -0.0047(12)
C1 0.036(2) 0.032(2) 0.036(2) -0.0009(16) -0.0041(17) -0.0085(16)
C2 0.033(2) 0.029(2) 0.039(2) -0.0046(16) 0.0025(16) 0.0011(15)
C3 0.0184(16) 0.0267(18) 0.0303(18) -0.0006(14) -0.0006(14) -0.0014(13)
C4 0.0198(17) 0.0263(19) 0.035(2) 0.0058(15) 0.0030(14) 0.0018(14)
C5 0.0232(17) 0.0299(19) 0.0329(19) 0.0042(15) -0.0028(15) -0.0011(14)
C6 0.0238(17) 0.029(2) 0.036(2) 0.0000(15) 0.0015(15) -0.0065(15)
C7 0.0154(15) 0.0247(19) 0.040(2) -0.0017(15) 0.0029(14) -0.0035(13)
C8 0.036(2) 0.041(2) 0.052(3) -0.0015(19) 0.0043(19) -0.0021(18)
C9 0.031(2) 0.044(2) 0.042(2) 0.0045(18) -0.0007(17) 0.0039(17)
C10 0.0215(18) 0.033(2) 0.051(2) 0.0022(17) 0.0012(16) -0.0050(15)
C11 0.0180(17) 0.040(2) 0.065(3) 0.011(2) -0.0022(18) -0.0017(16)
C12 0.0209(18) 0.046(2) 0.060(3) 0.018(2) 0.0094(18) 0.0035(17)
C13 0.032(2) 0.051(3) 0.043(2) 0.0034(19) 0.0106(18) 0.0008(18)
C14 0.0270(19) 0.037(2) 0.038(2) 0.0013(16) -0.0015(16) -0.0048(16)
C15 0.0222(17) 0.030(2) 0.035(2) 0.0066(15) 0.0010(15) -0.0007(14)
C16 0.0271(19) 0.040(2) 0.044(2) -0.0015(18) 0.0076(17) 0.0041(16)
C17 0.0179(18) 0.043(2) 0.061(3) 0.005(2) 0.0007(18) 0.0040(16)
C18 0.0161(16) 0.0292(19) 0.035(2) 0.0027(14) 0.0011(15) -0.0035(13)
C19 0.0167(17) 0.039(2) 0.039(2) 0.0048(17) -0.0013(15) -0.0040(15)
C20 0.0198(17) 0.030(2) 0.038(2) 0.0036(15) -0.0006(15) -0.0061(14)
C21 0.0184(16) 0.0267(19) 0.037(2) 0.0054(15) 0.0063(14) -0.0035(13)
C22 0.0241(18) 0.031(2) 0.034(2) 0.0042(15) -0.0004(15) -0.0045(15)
C23 0.034(2) 0.038(2) 0.035(2) 0.0051(17) 0.0005(16) -0.0030(17)
C24 0.033(2) 0.049(3) 0.031(2) -0.0012(17) -0.0008(16) 0.0005(17)
C25 0.0264(19) 0.039(2) 0.036(2) 0.0041(16) 0.0024(16) 0.0005(16)
C26 0.0178(16) 0.032(2) 0.038(2) 0.0034(16) 0.0073(15) -0.0047(14)
C27 0.028(2) 0.040(2) 0.043(2) 0.0047(17) -0.0069(18) 0.0004(16)
C28 0.031(2) 0.038(2) 0.059(3) -0.0010(19) -0.0019(19) -0.0053(17)
C29 0.053(3) 0.051(3) 0.061(3) -0.011(2) -0.003(2) -0.009(2)
C30 0.057(3) 0.041(3) 0.066(3) -0.022(2) -0.005(2) 0.003(2)
C31 0.043(3) 0.060(3) 0.063(3) -0.018(2) -0.002(2) 0.012(2)
C32 0.029(2) 0.045(2) 0.046(2) -0.0039(19) -0.0054(17) 0.0025(17)
C33 0.0332(19) 0.0284(19) 0.0284(19) 0.0030(15) -0.0002(15) 0.0016(15)

loop_
_atom_type_symbol
_atom_type_description
_atom_type_scat_dispersion_real
_atom_type_scat_dispersion_imag
_atom_type_scat_source
C C 0.0033 0.0016 'International Tables Vol C Tables 4.2.6.8 and 6.1.1.4'
H H 0.0000 0.0000 'International Tables Vol C Tables 4.2.6.8 and 6.1.1.4'
N N 0.0061 0.0033 'International Tables Vol C Tables 4.2.6.8 and 6.1.1.4'
Si Si 0.0817 0.0704 'International Tables Vol C Tables 4.2.6.8 and 6.1.1.4'
Cl Cl 0.1484 0.1585 'International Tables Vol C Tables 4.2.6.8 and 6.1.1.4'
Zr Zr -2.9673 0.5597 'International Tables Vol C Tables 4.2.6.8 and 6.1.1.4'

loop_
_geom_angle_atom_site_label_1
_geom_angle_atom_site_label_2
_geom_angle_atom_site_label_3
_geom_angle
Cl2 Zr1 Cl1 99.49(4)
Cl2 Zr1 C4 125.23(9)
Cl1 Zr1 C4 118.34(9)
Cl2 Zr1 C18 126.05(9)
Cl1 Zr1 C18 119.15(9)
C4 Zr1 C18 68.66(11)
Cl2 Zr1 C5 128.92(8)
Cl1 Zr1 C5 86.16(9)
C4 Zr1 C5 33.63(12)
C18 Zr1 C5 92.05(11)
Cl2 Zr1 C19 131.09(9)
Cl1 Zr1 C19 86.67(9)
C4 Zr1 C19 91.46(12)
C18 Zr1 C19 33.82(12)
C5 Zr1 C19 99.76(12)
Cl2 Zr1 C3 91.36(8)
Cl1 Zr1 C3 134.54(8)
C4 Zr1 C3 33.87(11)
C18 Zr1 C3 86.96(11)
C5 Zr1 C3 54.23(12)
C19 Zr1 C3 118.24(12)
Cl2 Zr1 C26 92.45(9)
Cl1 Zr1 C26 134.85(9)
C4 Zr1 C26 87.52(12)
C18 Zr1 C26 33.61(12)
C5 Zr1 C26 118.87(12)
C19 Zr1 C26 54.27(12)
C3 Zr1 C26 87.99(11)
Cl2 Zr1 C20 100.66(8)
Cl1 Zr1 C20 81.40(9)
C4 Zr1 C20 121.75(11)
C18 Zr1 C20 54.96(12)
C5 Zr1 C20 130.26(11)
C19 Zr1 C20 31.92(12)
C3 Zr1 C20 139.75(11)
C26 Zr1 C20 53.55(12)
Cl2 Zr1 C6 97.79(8)
Cl1 Zr1 C6 81.37(9)
C4 Zr1 C6 55.21(11)
C18 Zr1 C6 122.51(12)
C5 Zr1 C6 32.47(11)
C19 Zr1 C6 131.00(12)
C3 Zr1 C6 53.35(11)
C26 Zr1 C6 139.99(12)
C20 Zr1 C6 156.54(12)
Cl2 Zr1 C7 78.43(8)
Cl1 Zr1 C7 107.98(8)
C4 Zr1 C7 53.98(11)
C18 Zr1 C7 117.98(11)
C5 Zr1 C7 52.11(11)
C19 Zr1 C7 145.44(12)
C3 Zr1 C7 31.67(11)
C26 Zr1 C7 117.07(12)
C20 Zr1 C7 170.61(12)
C6 Zr1 C7 30.79(12)
Cl2 Zr1 C21 79.79(8)
Cl1 Zr1 C21 107.71(9)
C4 Zr1 C21 119.09(11)
C18 Zr1 C21 54.53(11)
C5 Zr1 C21 146.56(11)
C19 Zr1 C21 52.59(12)
C3 Zr1 C21 117.66(11)
C26 Zr1 C21 32.29(12)
C20 Zr1 C21 31.33(12)
C6 Zr1 C21 170.84(12)
C7 Zr1 C21 140.62(12)
C16 Si1 C17 107.12(19)
C16 Si1 C18 113.55(18)
C17 Si1 C18 113.83(18)
C16 Si1 C4 111.56(17)
C17 Si1 C4 115.44(17)
C18 Si1 C4 95.24(15)
C7 N1 C1 106.3(3)
C7 N1 C15 124.3(3)
C1 N1 C15 129.3(3)
C2 C1 N1 109.8(3)
C2 C1 C8 128.5(4)
N1 C1 C8 121.5(3)
C1 C2 C3 107.3(3)
C7 C3 C2 106.1(3)
C7 C3 C4 107.6(3)
C2 C3 C4 146.1(3)
C7 C3 Zr1 78.1(2)
C2 C3 Zr1 121.5(2)
C4 C3 Zr1 70.0(2)
C5 C4 C3 105.3(3)
C5 C4 Si1 128.4(3)
C3 C4 Si1 122.9(3)
C5 C4 Zr1 75.1(2)
C3 C4 Zr1 76.1(2)
Si1 C4 Zr1 98.05(15)
C6 C5 C4 109.9(3)
C6 C5 C9 123.2(3)
C4 C5 C9 126.8(3)
C6 C5 Zr1 77.4(2)
C4 C5 Zr1 71.3(2)
C9 C5 Zr1 120.9(3)
C7 C6 C5 106.6(3)
C7 C6 Zr1 76.1(2)
C5 C6 Zr1 70.1(2)
N1 C7 C6 138.9(3)
N1 C7 C3 110.4(3)
C6 C7 C3 110.6(3)
N1 C7 Zr1 124.4(2)
C6 C7 Zr1 73.1(2)
C3 C7 Zr1 70.26(19)
C11 C10 C15 119.3(4)
C12 C11 C10 120.7(4)
C11 C12 C13 120.0(4)
C12 C13 C14 120.1(4)
C15 C14 C13 119.8(4)
C14 C15 C10 120.1(3)
C14 C15 N1 119.8(3)
C10 C15 N1 120.0(3)
C26 C18 C19 105.4(3)
C26 C18 Si1 124.4(3)
C19 C18 Si1 126.6(3)
C26 C18 Zr1 76.07(19)
C19 C18 Zr1 74.96(19)
Si1 C18 Zr1 97.81(14)
C20 C19 C18 109.8(3)
C20 C19 C27 123.0(4)
C18 C19 C27 127.2(4)
C20 C19 Zr1 76.9(2)
C18 C19 Zr1 71.23(18)
C27 C19 Zr1 119.8(3)
C19 C20 C21 108.8(3)
C19 C20 Zr1 71.1(2)
C21 C20 Zr1 77.0(2)
C22 C21 C20 132.3(3)
C22 C21 C26 120.3(3)
C20 C21 C26 107.4(3)
C22 C21 Zr1 124.5(2)
C20 C21 Zr1 71.63(19)
C26 C21 Zr1 69.42(19)
C23 C22 C21 118.1(4)
C23 C22 C33 120.7(3)
C21 C22 C33 121.2(3)
C22 C23 C24 121.6(4)
C25 C24 C23 121.6(4)
C24 C25 C26 119.1(4)
C25 C26 C18 132.3(4)
C25 C26 C21 119.2(3)
C18 C26 C21 108.5(3)
C25 C26 Zr1 118.5(2)
C18 C26 Zr1 70.31(19)
C21 C26 Zr1 78.29(19)
C29 C28 C33 121.5(4)
C28 C29 C30 119.5(4)
C31 C30 C29 119.5(4)
C30 C31 C32 120.9(4)
C33 C32 C31 120.1(4)
C32 C33 C28 118.5(4)
C32 C33 C22 120.3(3)
C28 C33 C22 121.2(3)

loop_
_geom_bond_atom_site_label_1
_geom_bond_atom_site_label_2
_geom_bond_distance
Zr1 Cl2 2.4146(9)
Zr1 Cl1 2.4385(10)
Zr1 C4 2.458(4)
Zr1 C18 2.471(3)
Zr1 C5 2.507(4)
Zr1 C19 2.520(3)
Zr1 C3 2.539(4)
Zr1 C26 2.547(3)
Zr1 C20 2.595(3)
Zr1 C6 2.602(4)
Zr1 C7 2.640(3)
Zr1 C21 2.664(3)
Si1 C16 1.862(4)
Si1 C17 1.868(4)
Si1 C18 1.877(4)
Si1 C4 1.885(3)
N1 C7 1.390(5)
N1 C1 1.410(5)
N1 C15 1.427(4)
C1 C2 1.402(5)
C1 C8 1.480(6)
C2 C3 1.429(5)
C3 C7 1.417(5)
C3 C4 1.458(5)
C4 C5 1.437(5)
C5 C6 1.431(5)
C5 C9 1.510(5)
C6 C7 1.392(5)
C10 C11 1.388(5)
C10 C15 1.393(5)
C11 C12 1.380(7)
C12 C13 1.386(6)
C13 C14 1.392(5)
C14 C15 1.391(5)
C18 C26 1.453(5)
C18 C19 1.452(5)
C19 C20 1.408(5)
C19 C27 1.521(5)
C20 C21 1.422(5)
C21 C22 1.415(5)
C21 C26 1.453(5)
C22 C23 1.382(5)
C22 C33 1.494(5)
C23 C24 1.421(6)
C24 C25 1.364(6)
C25 C26 1.419(5)
C28 C29 1.373(7)
C28 C33 1.406(5)
C29 C30 1.409(7)
C30 C31 1.377(7)
C31 C32 1.399(6)
C32 C33 1.393(5)
